data_7232157
loop_
_publ_author_name
'Ng, Chun-Fai'
'Chow, Hak-Fun'
'Mak, Thomas C. W.'

_publ_section_title
;
 Organic molecular tessellations and intertwined double helices assembled
 by halogen bonding
;
_journal_issue 7
_journal_name_full CrystEngComm
_journal_page_first 1130
_journal_paper_doi 10.1039/C8CE02133C
_journal_volume 21
_journal_year 2019
_chemical_formula_sum 'C9 H3 Cl3 I2 N2'
_chemical_formula_weight 499.28
_space_group_crystal_system monoclinic
_space_group_IT_number 14
_space_group_name_Hall '-P 2ybc'
_space_group_name_H-M_alt 'P 1 21/c 1'
_symmetry_space_group_name_Hall '-P 2ybc'
_symmetry_space_group_name_H-M 'P 1 21/c 1'
_atom_sites_solution_hydrogens geom
_audit_creation_method SHELXL-2014/6
_audit_update_record
;
2018-08-10 deposited with the CCDC.
2019-01-09 downloaded from the CCDC.
;
_cell_angle_alpha 90
_cell_angle_beta 91.705(7)
_cell_angle_gamma 90
_cell_formula_units_Z 4
_cell_length_a 4.3380(10)
_cell_length_b 18.327(4)
_cell_length_c 18.018(4)
_cell_measurement_reflns_used 359
_cell_measurement_temperature 298(2)
_cell_measurement_theta_max 15
_cell_measurement_theta_min 15
_cell_volume 1431.8(6)
_computing_cell_refinement 'BRUKER D8VENTURE DIFFRACTOMETER'
_computing_data_collection 'BRUKER D8VENTURE DIFFRACTOMETER'
_computing_data_reduction 'BRUKER D8VENTURE DIFFRACTOMETER'
_computing_structure_refinement 'SHELXL-2014/6 (Sheldrick, 2014)'
_diffrn_ambient_temperature 298(2)
_diffrn_measured_fraction_theta_full 0.995
_diffrn_measured_fraction_theta_max 0.995
_diffrn_measurement_device_type 'BRUKER D8VENTURE DIFFRACTOMETER'
_diffrn_measurement_method 'PHI & OMEGA SCAN'
_diffrn_radiation_type MoK\a
_diffrn_radiation_wavelength 0.71073
_diffrn_reflns_av_R_equivalents 0.0676
_diffrn_reflns_av_unetI/netI 0.0437
_diffrn_reflns_Laue_measured_fraction_full 0.995
_diffrn_reflns_Laue_measured_fraction_max 0.995
_diffrn_reflns_limit_h_max 5
_diffrn_reflns_limit_h_min -5
_diffrn_reflns_limit_k_max 21
_diffrn_reflns_limit_k_min -21
_diffrn_reflns_limit_l_max 21
_diffrn_reflns_limit_l_min -21
_diffrn_reflns_number 15630
_diffrn_reflns_point_group_measured_fraction_full 0.995
_diffrn_reflns_point_group_measured_fraction_max 0.995
_diffrn_reflns_theta_full 25.242
_diffrn_reflns_theta_max 25.249
_diffrn_reflns_theta_min 2.262
_exptl_absorpt_coefficient_mu 4.927
_exptl_absorpt_correction_T_max 0.7456
_exptl_absorpt_correction_T_min 0.4704
_exptl_absorpt_correction_type multi-scan
_exptl_crystal_colour colourless
_exptl_crystal_density_diffrn 2.316
_exptl_crystal_description needle
_exptl_crystal_F_000 912
_exptl_crystal_recrystallization_method 'Re-crystallisation from solvent: chloroform'
_exptl_crystal_size_max 0.400
_exptl_crystal_size_mid 0.300
_exptl_crystal_size_min 0.300
_refine_diff_density_max 2.135
_refine_diff_density_min -1.876
_refine_diff_density_rms 0.308
_refine_ls_extinction_method none
_refine_ls_goodness_of_fit_ref 1.294
_refine_ls_hydrogen_treatment constr
_refine_ls_matrix_type full
_refine_ls_number_parameters 145
_refine_ls_number_reflns 2584
_refine_ls_number_restraints 0
_refine_ls_restrained_S_all 1.294
_refine_ls_R_factor_all 0.1155
_refine_ls_R_factor_gt 0.1024
_refine_ls_shift/su_max 0.000
_refine_ls_shift/su_mean 0.000
_refine_ls_structure_factor_coef Fsqd
_refine_ls_weighting_details 'w=1/[\s^2^(Fo^2^)+(0.0391P)^2^+88.8798P] where P=(Fo^2^+2Fc^2^)/3'
_refine_ls_weighting_scheme calc
_refine_ls_wR_factor_gt 0.2611
_refine_ls_wR_factor_ref 0.2683
_reflns_Friedel_coverage 0.000
_reflns_number_gt 2150
_reflns_number_total 2584
_reflns_threshold_expression 'I > 2\s(I)'
_cod_data_source_file c8ce02133c2.cif
_cod_data_source_block L1b
_cod_depositor_comments 'Adding full bibliography for 7232153--7232157.cif.'
_cod_original_cell_volume 1431.9(6)
_cod_database_code 7232157
_shelx_space_group_comment
;
The symmetry employed for this shelxl refinement is uniquely defined
by the following loop, which should always be used as a source of
symmetry information in preference to the above space-group names.
They are only intended as comments.
;
_shelx_estimated_absorpt_t_min 0.243
_shelx_estimated_absorpt_t_max 0.320
_shelxl_version_number 2014/6

loop_
_space_group_symop_operation_xyz
'x, y, z'
'-x, y+1/2, -z+1/2'
'-x, -y, -z'
'x, -y-1/2, z-1/2'

loop_
_atom_site_label
_atom_site_type_symbol
_atom_site_fract_x
_atom_site_fract_y
_atom_site_fract_z
_atom_site_U_iso_or_equiv
_atom_site_adp_type
_atom_site_occupancy
_atom_site_site_symmetry_order
_atom_site_calc_flag
_atom_site_refinement_flags_posn
_atom_site_refinement_flags_adp
I1 I 1.0457(4) 0.54696(9) 0.20452(9) 0.0540(5) Uani 1 1 d . .
N1 N 0.318(4) 0.5227(9) 0.0586(11) 0.045(5) Uani 1 1 d . .
C1 C 0.844(5) 0.3018(14) 0.0034(14) 0.051(6) Uani 1 1 d . .
I2 I 1.0215(4) 0.20000(8) 0.00949(10) 0.0524(5) Uani 1 1 d . .
N2 N 0.691(4) 0.5587(9) 0.4925(11) 0.045(5) Uani 1 1 d . .
C2 C 0.760(6) 0.3609(12) 0.0008(14) 0.048(6) Uani 1 1 d . .
Cl1 Cl 0.469(3) 0.2342(8) 0.1820(6) 0.137(5) Uani 1 1 d . .
Cl2 Cl 0.463(3) 0.2453(8) 0.3370(6) 0.127(4) Uani 1 1 d . .
Cl3 Cl 0.735(4) 0.3583(7) 0.2524(12) 0.186(7) Uani 1 1 d . .
C4 C 0.437(6) 0.4563(12) 0.0569(13) 0.050(6) Uani 1 1 d . .
H4 H 0.3966 0.4239 0.0951 0.060 Uiso 1 1 calc R U
C5 C 0.862(5) 0.5397(12) 0.3061(12) 0.039(5) Uani 1 1 d . .
C6 C 0.756(5) 0.5321(12) 0.3667(13) 0.040(5) Uani 1 1 d . .
C7 C 0.633(5) 0.5166(10) 0.4355(12) 0.037(5) Uani 1 1 d . .
C8 C 0.430(5) 0.4559(12) 0.4430(13) 0.046(6) Uani 1 1 d . .
H8 H 0.3836 0.4265 0.4022 0.055 Uiso 1 1 calc R U
C9 C 0.653(11) 0.2664(18) 0.258(2) 0.109(14) Uani 1 1 d . .
H9 H 0.8521 0.2411 0.2612 0.131 Uiso 1 1 calc R U
C3 C 0.621(5) 0.4336(10) 0.0001(13) 0.042(5) Uani 1 1 d . .

loop_
_atom_site_aniso_label
_atom_site_aniso_U_11
_atom_site_aniso_U_22
_atom_site_aniso_U_33
_atom_site_aniso_U_23
_atom_site_aniso_U_13
_atom_site_aniso_U_12
I1 0.0562(11) 0.0483(9) 0.0581(10) 0.0046(7) 0.0151(8) -0.0001(8)
N1 0.036(11) 0.030(9) 0.070(13) 0.002(8) 0.022(9) 0.004(8)
C1 0.027(11) 0.053(15) 0.072(16) 0.007(12) -0.004(11) 0.014(11)
I2 0.0562(10) 0.0303(7) 0.0708(11) 0.0013(7) 0.0054(8) 0.0165(7)
N2 0.040(11) 0.027(9) 0.069(13) -0.001(9) 0.016(9) -0.012(8)
C2 0.052(15) 0.031(12) 0.061(15) -0.004(10) 0.011(12) 0.014(11)
Cl1 0.159(12) 0.163(12) 0.089(7) -0.042(7) 0.016(7) -0.026(9)
Cl2 0.137(10) 0.166(11) 0.077(6) 0.009(7) 0.001(6) -0.010(9)
Cl3 0.199(16) 0.067(7) 0.29(2) 0.013(10) 0.002(15) -0.033(9)
C4 0.063(16) 0.030(11) 0.058(14) 0.005(10) 0.022(12) 0.018(11)
C5 0.027(11) 0.042(12) 0.047(12) -0.006(9) 0.009(9) -0.015(9)
C6 0.023(11) 0.038(11) 0.059(14) -0.003(10) -0.006(10) 0.000(9)
C7 0.034(12) 0.027(10) 0.052(13) 0.002(9) 0.004(10) -0.004(8)
C8 0.043(13) 0.035(12) 0.060(14) -0.005(10) 0.011(11) -0.020(10)
C9 0.16(4) 0.05(2) 0.11(3) -0.010(19) 0.01(3) 0.01(2)
C3 0.049(14) 0.012(9) 0.066(14) 0.001(9) 0.002(11) 0.013(9)

loop_
_atom_type_symbol
_atom_type_description
_atom_type_scat_dispersion_real
_atom_type_scat_dispersion_imag
_atom_type_scat_source
C C 0.0033 0.0016 'International Tables Vol C Tables 4.2.6.8 and 6.1.1.4'
H H 0.0000 0.0000 'International Tables Vol C Tables 4.2.6.8 and 6.1.1.4'
N N 0.0061 0.0033 'International Tables Vol C Tables 4.2.6.8 and 6.1.1.4'
I I -0.4742 1.8119 'International Tables Vol C Tables 4.2.6.8 and 6.1.1.4'
Cl Cl 0.1484 0.1585 'International Tables Vol C Tables 4.2.6.8 and 6.1.1.4'

loop_
_geom_angle_atom_site_label_1
_geom_angle_atom_site_label_2
_geom_angle_atom_site_label_3
_geom_angle
_geom_angle_site_symmetry_1
_geom_angle_site_symmetry_3
C4 N1 C3 115.9(18) . 3_665
C2 C1 I2 176(2) . .
C7 N2 C8 120.1(18) . 3_666
C1 C2 C3 174(3) . .
N1 C4 C3 122(2) . .
N1 C4 H4 119.0 . .
C3 C4 H4 119.0 . .
C6 C5 I1 177(2) . .
C5 C6 C7 175(2) . .
N2 C7 C6 120.6(19) . .
N2 C7 C8 120(2) . .
C6 C7 C8 120(2) . .
N2 C8 C7 120(2) 3_666 .
N2 C8 H8 119.8 3_666 .
C7 C8 H8 119.8 . .
Cl1 C9 Cl2 112(3) . .
Cl1 C9 Cl3 113(2) . .
Cl2 C9 Cl3 112(2) . .
Cl1 C9 H9 106.5 . .
Cl2 C9 H9 106.5 . .
Cl3 C9 H9 106.5 . .
N1 C3 C4 122.0(17) 3_665 .
N1 C3 C2 117(2) 3_665 .
C4 C3 C2 121(2) . .

loop_
_geom_bond_atom_site_label_1
_geom_bond_atom_site_label_2
_geom_bond_distance
_geom_bond_site_symmetry_2
I1 C5 2.02(2) .
N1 C4 1.32(3) .
N1 C3 1.36(3) 3_665
C1 C2 1.14(3) .
C1 I2 2.02(2) .
N2 C7 1.30(3) .
N2 C8 1.32(3) 3_666
C2 C3 1.46(3) .
Cl1 C9 1.67(4) .
Cl2 C9 1.72(4) .
Cl3 C9 1.73(4) .
C4 C3 1.38(3) .
C4 H4 0.9300 .
C5 C6 1.21(3) .
C6 C7 1.39(3) .
C7 C8 1.43(3) .
C8 N2 1.32(3) 3_666
C8 H8 0.9300 .
C9 H9 0.9800 .
C3 N1 1.36(3) 3_665

loop_
_geom_torsion_atom_site_label_1
_geom_torsion_atom_site_label_2
_geom_torsion_atom_site_label_3
_geom_torsion_atom_site_label_4
_geom_torsion
_geom_torsion_site_symmetry_1
_geom_torsion_site_symmetry_4
C3 N1 C4 C3 2(4) 3_665 .
C8 N2 C7 C6 179(2) 3_666 .
C8 N2 C7 C8 2(4) 3_666 .
N2 C7 C8 N2 -2(4) . 3_666
C6 C7 C8 N2 -179(2) . 3_666
N1 C4 C3 N1 -2(4) . 3_665
N1 C4 C3 C2 178(2) . .
